data_7053580
loop_
_publ_author_name
'Piskunov, Alexandr V.'
'Mescheryakova, Irina N.'
'Fukin, Georgy K.'
'Cherkasov, Vladimir K.'
'Abakumov, Gleb A.'

_publ_section_title
;
 Indium(iii) complexes with o-iminobenzoquinone in different redox states
;
_journal_issue 8
_journal_name_full 'New Journal of Chemistry'
_journal_page_first 1746
_journal_paper_doi 10.1039/c0nj00229a
_journal_volume 34
_journal_year 2010
_chemical_formula_sum 'C36 H63 I2 In N3 O2'
_chemical_formula_weight 938.51
_chemical_name_systematic
;
?
;
_space_group_IT_number 19
_symmetry_cell_setting orthorhombic
_symmetry_space_group_name_Hall 'P 2ac 2ab'
_symmetry_space_group_name_H-M 'P 21 21 21'
_atom_sites_solution_hydrogens geom
_atom_sites_solution_primary direct
_atom_sites_solution_secondary difmap
_audit_creation_method SHELXL-97
_cell_angle_alpha 90.00
_cell_angle_beta 90.00
_cell_angle_gamma 90.00
_cell_formula_units_Z 4
_cell_length_a 11.0845(5)
_cell_length_b 12.5220(5)
_cell_length_c 30.1245(13)
_cell_measurement_reflns_used 900
_cell_measurement_temperature 100(2)
_cell_measurement_theta_max 30
_cell_measurement_theta_min 2
_cell_volume 4181.3(3)
_computing_cell_refinement 'Bruker SMART'
_computing_data_collection 'Bruker SMART'
_computing_data_reduction 'Bruker SHELXTL'
_computing_molecular_graphics 'Bruker SHELXTL'
_computing_publication_material 'Bruker SHELXTL'
_computing_structure_refinement 'SHELXL-97 (Sheldrick, 2008)'
_computing_structure_solution 'SHELXS-97 (Sheldrick, 2008)'
_diffrn_ambient_temperature 100(2)
_diffrn_measured_fraction_theta_full 0.993
_diffrn_measured_fraction_theta_max 0.993
_diffrn_measurement_device_type 'CCD area detector'
_diffrn_measurement_method 'phi and omega scans'
_diffrn_radiation_monochromator graphite
_diffrn_radiation_source 'fine-focus sealed tube'
_diffrn_radiation_type MoK\a
_diffrn_radiation_wavelength 0.71073
_diffrn_reflns_av_R_equivalents 0.0193
_diffrn_reflns_av_sigmaI/netI 0.0180
_diffrn_reflns_limit_h_max 14
_diffrn_reflns_limit_h_min -14
_diffrn_reflns_limit_k_max 15
_diffrn_reflns_limit_k_min -15
_diffrn_reflns_limit_l_max 38
_diffrn_reflns_limit_l_min -38
_diffrn_reflns_number 38631
_diffrn_reflns_theta_full 27.00
_diffrn_reflns_theta_max 27.00
_diffrn_reflns_theta_min 2.12
_exptl_absorpt_coefficient_mu 2.073
_exptl_absorpt_correction_T_max 0.8517
_exptl_absorpt_correction_T_min 0.4911
_exptl_absorpt_correction_type multi-scan
_exptl_absorpt_process_details 'SADABS (Sheldrick, 2008)'
_exptl_crystal_colour dark_green
_exptl_crystal_density_diffrn 1.491
_exptl_crystal_density_method 'not measured'
_exptl_crystal_description plate
_exptl_crystal_F_000 1884
_exptl_crystal_size_max 0.40
_exptl_crystal_size_mid 0.20
_exptl_crystal_size_min 0.08
_refine_diff_density_max 0.818
_refine_diff_density_min -0.306
_refine_diff_density_rms 0.071
_refine_ls_abs_structure_details 'Flack H D (1983), Acta Cryst. A39, 876-881'
_refine_ls_abs_structure_Flack -0.029(12)
_refine_ls_extinction_method none
_refine_ls_goodness_of_fit_ref 1.082
_refine_ls_hydrogen_treatment constr
_refine_ls_matrix_type full
_refine_ls_number_parameters 413
_refine_ls_number_reflns 9072
_refine_ls_number_restraints 12
_refine_ls_restrained_S_all 1.096
_refine_ls_R_factor_all 0.0207
_refine_ls_R_factor_gt 0.0193
_refine_ls_shift/su_max 0.002
_refine_ls_shift/su_mean 0.000
_refine_ls_structure_factor_coef Fsqd
_refine_ls_weighting_details 'calc w=1/[\s^2^(Fo^2^)+(0.0231P)^2^+1.8462P] where P=(Fo^2^+2Fc^2^)/3'
_refine_ls_weighting_scheme calc
_refine_ls_wR_factor_gt 0.0445
_refine_ls_wR_factor_ref 0.0451
_reflns_number_gt 8809
_reflns_number_total 9072
_reflns_threshold_expression >2sigma(I)
_cod_data_source_file c0nj00229a.txt
_cod_data_source_block insq1m
_cod_depositor_comments
;
The following automatic conversions were performed:

'_symmetry_cell_setting' value 'Orthorhombic' changed to
'orthorhombic' according to
/home/saulius/struct/CIF-dictionaries/cif_core.dic dictionary named
'cif_core.dic' version 2.4.2 from 2011-04-26.

Automatic conversion script
Id: cif_fix_values 1891 2012-01-12 08:04:46Z andrius 
;
_cod_original_sg_symbol_H-M P2(1)2(1)2(1)
_cod_database_code 7053580

loop_
_symmetry_equiv_pos_as_xyz
'x, y, z'
'-x+1/2, -y, z+1/2'
'-x, y+1/2, -z+1/2'
'x+1/2, -y+1/2, -z'

loop_
_atom_site_label
_atom_site_type_symbol
_atom_site_fract_x
_atom_site_fract_y
_atom_site_fract_z
_atom_site_U_iso_or_equiv
_atom_site_adp_type
_atom_site_occupancy
_atom_site_symmetry_multiplicity
_atom_site_calc_flag
_atom_site_refinement_flags
In1 In -0.293224(15) -0.263590(14) -0.300133(5) 0.01685(4) Uani 1 1 d .
I1 I -0.192158(15) -0.424299(13) -0.249567(6) 0.02435(4) Uani 1 1 d .
I2 I -0.487595(15) -0.379178(15) -0.340544(6) 0.02427(4) Uani 1 1 d .
O1 O -0.33880(15) -0.13524(14) -0.34426(6) 0.0191(4) Uani 1 1 d .
N1 N -0.16358(18) -0.28123(17) -0.35804(7) 0.0184(4) Uani 1 1 d .
N2 N -0.43835(19) -0.20431(17) -0.24747(8) 0.0211(4) Uani 1 1 d .
N3 N -0.1908(2) -0.11561(18) -0.25996(7) 0.0221(4) Uani 1 1 d .
C1 C -0.2886(2) -0.13804(19) -0.38318(8) 0.0191(5) Uani 1 1 d .
C2 C -0.3264(2) -0.0695(2) -0.41866(9) 0.0210(5) Uani 1 1 d .
C3 C -0.2654(2) -0.0762(2) -0.45816(9) 0.0224(5) Uani 1 1 d .
H3A H -0.2915 -0.0316 -0.4818 0.027 Uiso 1 1 calc R
C4 C -0.1654(2) -0.1454(2) -0.46634(9) 0.0213(5) Uani 1 1 d .
C5 C -0.1303(2) -0.2134(2) -0.43320(9) 0.0203(5) Uani 1 1 d .
H5A H -0.0647 -0.2608 -0.4382 0.024 Uiso 1 1 calc R
C6 C -0.1906(2) -0.21430(19) -0.39123(8) 0.0178(5) Uani 1 1 d .
C7 C -0.4324(2) 0.0082(2) -0.41198(9) 0.0240(6) Uani 1 1 d .
C8 C -0.4027(3) 0.0884(2) -0.37514(10) 0.0294(6) Uani 1 1 d .
H8A H -0.3285 0.1269 -0.3827 0.044 Uiso 1 1 calc R
H8B H -0.3914 0.0503 -0.3470 0.044 Uiso 1 1 calc R
H8C H -0.4693 0.1394 -0.3721 0.044 Uiso 1 1 calc R
C9 C -0.5474(2) -0.0538(3) -0.39975(10) 0.0315(7) Uani 1 1 d .
H9A H -0.5326 -0.0965 -0.3730 0.047 Uiso 1 1 calc R
H9B H -0.5697 -0.1012 -0.4243 0.047 Uiso 1 1 calc R
H9C H -0.6133 -0.0034 -0.3941 0.047 Uiso 1 1 calc R
C10 C -0.4583(3) 0.0720(3) -0.45417(10) 0.0382(8) Uani 1 1 d .
H10A H -0.3863 0.1127 -0.4626 0.057 Uiso 1 1 calc R
H10B H -0.5254 0.1213 -0.4488 0.057 Uiso 1 1 calc R
H10C H -0.4798 0.0229 -0.4782 0.057 Uiso 1 1 calc R
C11 C -0.1063(2) -0.1453(2) -0.51213(9) 0.0231(6) Uani 1 1 d .
C12 C -0.1958(3) -0.1919(3) -0.54571(9) 0.0296(6) Uani 1 1 d .
H12A H -0.2162 -0.2652 -0.5372 0.044 Uiso 1 1 calc R
H12B H -0.1593 -0.1919 -0.5753 0.044 Uiso 1 1 calc R
H12C H -0.2692 -0.1483 -0.5461 0.044 Uiso 1 1 calc R
C13 C -0.0743(3) -0.0296(3) -0.52583(10) 0.0336(7) Uani 1 1 d .
H13A H -0.0257 0.0038 -0.5025 0.050 Uiso 1 1 calc R
H13B H -0.1487 0.0114 -0.5301 0.050 Uiso 1 1 calc R
H13C H -0.0283 -0.0307 -0.5536 0.050 Uiso 1 1 calc R
C14 C 0.0095(3) -0.2120(2) -0.51329(9) 0.0279(6) Uani 1 1 d .
H14A H -0.0094 -0.2864 -0.5061 0.042 Uiso 1 1 calc R
H14B H 0.0669 -0.1838 -0.4915 0.042 Uiso 1 1 calc R
H14C H 0.0452 -0.2083 -0.5430 0.042 Uiso 1 1 calc R
C15 C -0.0716(2) -0.3613(2) -0.36656(8) 0.0191(5) Uani 1 1 d .
C16 C 0.0474(2) -0.3429(2) -0.35152(8) 0.0199(5) Uani 1 1 d .
C17 C 0.1358(2) -0.4180(2) -0.36113(9) 0.0218(5) Uani 1 1 d .
H17A H 0.2164 -0.4053 -0.3518 0.026 Uiso 1 1 calc R
C18 C 0.1092(2) -0.5105(2) -0.38395(9) 0.0241(6) Uani 1 1 d .
H18A H 0.1706 -0.5614 -0.3899 0.029 Uiso 1 1 calc R
C19 C -0.0077(3) -0.5284(2) -0.39799(9) 0.0259(6) Uani 1 1 d .
H19A H -0.0258 -0.5924 -0.4136 0.031 Uiso 1 1 calc R
C20 C -0.0998(2) -0.4553(2) -0.38999(9) 0.0225(5) Uani 1 1 d .
C21 C 0.0801(2) -0.2415(2) -0.32690(9) 0.0216(5) Uani 1 1 d .
H21A H 0.0035 -0.2109 -0.3148 0.026 Uiso 1 1 calc R
C22 C 0.1344(3) -0.1579(3) -0.35865(11) 0.0346(7) Uani 1 1 d .
H22A H 0.0787 -0.1454 -0.3834 0.052 Uiso 1 1 calc R
H22B H 0.2115 -0.1842 -0.3702 0.052 Uiso 1 1 calc R
H22C H 0.1477 -0.0909 -0.3426 0.052 Uiso 1 1 calc R
C23 C 0.1641(2) -0.2609(2) -0.28752(10) 0.0277(6) Uani 1 1 d .
H23A H 0.1311 -0.3180 -0.2689 0.042 Uiso 1 1 calc R
H23B H 0.1712 -0.1952 -0.2700 0.042 Uiso 1 1 calc R
H23C H 0.2440 -0.2819 -0.2984 0.042 Uiso 1 1 calc R
C24 C -0.2246(3) -0.4793(2) -0.40874(10) 0.0289(6) Uani 1 1 d .
H24A H -0.2793 -0.4191 -0.4005 0.035 Uiso 1 1 calc R
C25 C -0.2218(3) -0.4871(3) -0.45935(11) 0.0389(8) Uani 1 1 d .
H25A H -0.1927 -0.4196 -0.4718 0.058 Uiso 1 1 calc R
H25B H -0.3033 -0.5016 -0.4704 0.058 Uiso 1 1 calc R
H25C H -0.1677 -0.5452 -0.4683 0.058 Uiso 1 1 calc R
C26 C -0.2756(3) -0.5821(3) -0.38837(13) 0.0415(8) Uani 1 1 d .
H26A H -0.2747 -0.5764 -0.3559 0.062 Uiso 1 1 calc R
H26B H -0.2260 -0.6430 -0.3976 0.062 Uiso 1 1 calc R
H26C H -0.3587 -0.5926 -0.3986 0.062 Uiso 1 1 calc R
C27 C -0.5306(2) -0.1353(2) -0.26890(10) 0.0270(6) Uani 1 1 d .
H27A H -0.5872 -0.1092 -0.2464 0.040 Uiso 1 1 calc R
H27B H -0.5746 -0.1766 -0.2913 0.040 Uiso 1 1 calc R
H27C H -0.4908 -0.0744 -0.2832 0.040 Uiso 1 1 calc R
C28 C -0.5017(3) -0.2927(2) -0.22506(9) 0.0296(6) Uani 1 1 d .
H28A H -0.5580 -0.2635 -0.2031 0.044 Uiso 1 1 calc R
H28B H -0.4428 -0.3387 -0.2101 0.044 Uiso 1 1 calc R
H28C H -0.5465 -0.3346 -0.2471 0.044 Uiso 1 1 calc R
C29 C -0.3714(3) -0.1421(2) -0.21336(9) 0.0279(6) Uani 1 1 d .
H29A H -0.3244 -0.1916 -0.1945 0.033 Uiso 1 1 calc R
H29B H -0.4297 -0.1040 -0.1941 0.033 Uiso 1 1 calc R
C30 C -0.2875(3) -0.0625(2) -0.23443(10) 0.0295(6) Uani 1 1 d .
H30A H -0.3341 -0.0153 -0.2545 0.035 Uiso 1 1 calc R
H30B H -0.2509 -0.0175 -0.2110 0.035 Uiso 1 1 calc R
C31 C -0.1375(3) -0.0356(2) -0.29055(10) 0.0267(6) Uani 1 1 d .
H31A H -0.1068 0.0250 -0.2734 0.040 Uiso 1 1 calc R
H31B H -0.1993 -0.0107 -0.3114 0.040 Uiso 1 1 calc R
H31C H -0.0710 -0.0684 -0.3071 0.040 Uiso 1 1 calc R
C32 C -0.0956(3) -0.1507(2) -0.22840(9) 0.0263(6) Uani 1 1 d .
H32A H -0.0579 -0.0879 -0.2148 0.039 Uiso 1 1 calc R
H32B H -0.0343 -0.1919 -0.2444 0.039 Uiso 1 1 calc R
H32C H -0.1317 -0.1953 -0.2052 0.039 Uiso 1 1 calc R
O1S O -0.4016(3) 0.2916(2) -0.58523(12) 0.0685(9) Uani 1 1 d .
C1S C -0.5076(6) 0.3528(5) -0.5965(2) 0.0982(19) Uani 1 1 d U
H1SA H -0.4893 0.4300 -0.5946 0.118 Uiso 1 1 calc R
H1SB H -0.5733 0.3366 -0.5753 0.118 Uiso 1 1 calc R
C2S C -0.5458(5) 0.3262(5) -0.64122(19) 0.0897(18) Uani 1 1 d U
H2SA H -0.6190 0.3665 -0.6485 0.135 Uiso 1 1 calc R
H2SB H -0.5627 0.2495 -0.6431 0.135 Uiso 1 1 calc R
H2SC H -0.4817 0.3448 -0.6622 0.135 Uiso 1 1 calc R
C3S C -0.3466(8) 0.3141(4) -0.5463(2) 0.105(3) Uani 1 1 d .
H3SA H -0.4071 0.3121 -0.5221 0.126 Uiso 1 1 calc R
H3SB H -0.3133 0.3874 -0.5476 0.126 Uiso 1 1 calc R
C4S C -0.2495(5) 0.2395(4) -0.5359(2) 0.0834(16) Uani 1 1 d .
H4SA H -0.2117 0.2600 -0.5078 0.125 Uiso 1 1 calc R
H4SB H -0.1891 0.2413 -0.5597 0.125 Uiso 1 1 calc R
H4SC H -0.2824 0.1672 -0.5334 0.125 Uiso 1 1 calc R

loop_
_atom_site_aniso_label
_atom_site_aniso_U_11
_atom_site_aniso_U_22
_atom_site_aniso_U_33
_atom_site_aniso_U_23
_atom_site_aniso_U_13
_atom_site_aniso_U_12
In1 0.01563(8) 0.01930(8) 0.01561(8) 0.00104(6) -0.00003(6) 0.00016(7)
I1 0.02395(8) 0.02397(8) 0.02513(8) 0.00518(7) -0.00368(7) 0.00244(7)
I2 0.01955(8) 0.03025(9) 0.02301(8) -0.00107(7) -0.00093(7) -0.00398(7)
O1 0.0186(8) 0.0225(9) 0.0163(8) 0.0021(7) 0.0026(7) 0.0020(7)
N1 0.0165(10) 0.0214(11) 0.0173(10) 0.0010(8) -0.0007(8) -0.0002(8)
N2 0.0208(10) 0.0241(11) 0.0183(10) 0.0016(9) 0.0015(9) 0.0006(8)
N3 0.0205(10) 0.0219(10) 0.0237(11) 0.0002(9) -0.0026(9) -0.0018(9)
C1 0.0177(11) 0.0198(12) 0.0197(12) -0.0021(9) 0.0004(10) -0.0040(10)
C2 0.0174(12) 0.0229(12) 0.0229(13) 0.0002(11) -0.0014(10) 0.0009(10)
C3 0.0246(13) 0.0262(13) 0.0163(12) 0.0036(11) -0.0011(10) 0.0005(11)
C4 0.0211(12) 0.0256(14) 0.0172(12) 0.0017(10) 0.0013(10) 0.0001(10)
C5 0.0190(12) 0.0237(13) 0.0182(12) -0.0015(10) 0.0011(10) 0.0014(10)
C6 0.0162(11) 0.0209(12) 0.0165(11) -0.0008(9) -0.0015(10) -0.0021(10)
C7 0.0231(13) 0.0281(14) 0.0206(13) 0.0014(11) -0.0003(10) 0.0072(11)
C8 0.0337(15) 0.0258(15) 0.0287(15) -0.0032(12) -0.0028(12) 0.0064(12)
C9 0.0187(13) 0.0426(18) 0.0332(16) -0.0026(13) -0.0016(11) 0.0068(12)
C10 0.0453(19) 0.0458(19) 0.0236(14) 0.0078(14) 0.0018(13) 0.0251(16)
C11 0.0206(12) 0.0295(15) 0.0193(13) 0.0014(11) 0.0039(10) 0.0009(11)
C12 0.0258(14) 0.0454(17) 0.0176(13) 0.0019(11) 0.0004(12) 0.0032(13)
C13 0.0366(17) 0.0370(18) 0.0272(15) 0.0064(13) 0.0114(13) 0.0004(14)
C14 0.0240(13) 0.0372(16) 0.0225(13) 0.0009(11) 0.0051(11) 0.0053(12)
C15 0.0194(12) 0.0211(13) 0.0169(12) 0.0043(10) 0.0010(9) 0.0032(10)
C16 0.0224(12) 0.0240(13) 0.0132(12) 0.0038(10) 0.0017(9) -0.0007(10)
C17 0.0178(12) 0.0282(14) 0.0195(12) 0.0026(11) 0.0006(9) 0.0020(10)
C18 0.0242(13) 0.0251(14) 0.0229(13) 0.0001(11) 0.0025(11) 0.0069(11)
C19 0.0311(14) 0.0219(13) 0.0247(13) -0.0029(10) -0.0006(12) 0.0003(12)
C20 0.0210(12) 0.0258(14) 0.0207(13) 0.0017(11) -0.0003(10) -0.0006(10)
C21 0.0180(11) 0.0236(13) 0.0231(13) 0.0002(11) 0.0003(10) 0.0003(10)
C22 0.0421(17) 0.0306(15) 0.0313(16) -0.0009(13) 0.0051(14) -0.0110(13)
C23 0.0215(13) 0.0293(14) 0.0322(14) -0.0050(12) -0.0071(11) 0.0001(11)
C24 0.0233(14) 0.0257(14) 0.0378(16) -0.0085(12) -0.0034(12) 0.0015(11)
C25 0.0297(16) 0.050(2) 0.0366(17) -0.0156(15) -0.0090(13) 0.0058(14)
C26 0.0278(16) 0.0337(17) 0.063(2) -0.0062(16) 0.0014(15) -0.0059(13)
C27 0.0228(13) 0.0292(15) 0.0289(14) 0.0001(12) 0.0027(11) 0.0045(11)
C28 0.0272(14) 0.0345(16) 0.0271(14) 0.0030(11) 0.0090(12) -0.0009(12)
C29 0.0249(14) 0.0364(17) 0.0224(14) -0.0084(12) 0.0008(11) 0.0031(12)
C30 0.0265(14) 0.0286(14) 0.0334(15) -0.0103(12) -0.0004(12) 0.0020(12)
C31 0.0270(13) 0.0241(14) 0.0289(15) -0.0031(11) 0.0005(11) -0.0040(11)
C32 0.0238(13) 0.0352(16) 0.0199(13) -0.0028(11) -0.0054(11) 0.0005(12)
O1S 0.075(2) 0.0431(16) 0.088(2) 0.0031(16) 0.0147(19) 0.0019(15)
C1S 0.112(4) 0.083(3) 0.099(3) 0.016(3) 0.033(3) 0.021(3)
C2S 0.083(3) 0.095(3) 0.092(3) 0.046(3) 0.025(3) 0.036(3)
C3S 0.191(8) 0.047(3) 0.078(4) -0.018(3) 0.004(4) -0.021(4)
C4S 0.081(3) 0.060(3) 0.109(4) -0.001(3) -0.006(3) -0.022(3)

loop_
_atom_type_symbol
_atom_type_description
_atom_type_scat_dispersion_real
_atom_type_scat_dispersion_imag
_atom_type_scat_source
C C 0.0033 0.0016 'International Tables Vol C Tables 4.2.6.8 and 6.1.1.4'
H H 0.0000 0.0000 'International Tables Vol C Tables 4.2.6.8 and 6.1.1.4'
N N 0.0061 0.0033 'International Tables Vol C Tables 4.2.6.8 and 6.1.1.4'
O O 0.0106 0.0060 'International Tables Vol C Tables 4.2.6.8 and 6.1.1.4'
I I -0.4742 1.8119 'International Tables Vol C Tables 4.2.6.8 and 6.1.1.4'
In In -0.7276 1.3100 'International Tables Vol C Tables 4.2.6.8 and 6.1.1.4'

loop_
_geom_angle_atom_site_label_1
_geom_angle_atom_site_label_2
_geom_angle_atom_site_label_3
_geom_angle
O1 In1 N1 75.29(7)
O1 In1 N2 91.16(7)
N1 In1 N2 166.13(7)
O1 In1 N3 81.42(7)
N1 In1 N3 99.06(7)
N2 In1 N3 75.61(7)
O1 In1 I1 169.42(4)
N1 In1 I1 95.52(5)
N2 In1 I1 97.70(5)
N3 In1 I1 95.13(5)
O1 In1 I2 86.46(5)
N1 In1 I2 95.75(5)
N2 In1 I2 86.13(5)
N3 In1 I2 157.77(5)
I1 In1 I2 99.857(8)
C1 O1 In1 116.00(15)
C6 N1 C15 117.2(2)
C6 N1 In1 111.81(16)
C15 N1 In1 130.31(16)
C28 N2 C27 107.9(2)
C28 N2 C29 108.3(2)
C27 N2 C29 109.8(2)
C28 N2 In1 113.18(16)
C27 N2 In1 110.93(16)
C29 N2 In1 106.68(16)
C30 N3 C31 108.0(2)
C30 N3 C32 108.4(2)
C31 N3 C32 108.2(2)
C30 N3 In1 104.94(16)
C31 N3 In1 112.49(16)
C32 N3 In1 114.52(16)
O1 C1 C2 122.2(2)
O1 C1 C6 119.0(2)
C2 C1 C6 118.9(2)
C3 C2 C1 117.8(2)
C3 C2 C7 121.9(2)
C1 C2 C7 120.3(2)
C2 C3 C4 124.7(2)
C5 C4 C3 118.2(2)
C5 C4 C11 122.5(2)
C3 C4 C11 119.2(2)
C4 C5 C6 121.1(2)
N1 C6 C5 124.1(2)
N1 C6 C1 116.7(2)
C5 C6 C1 119.2(2)
C10 C7 C8 107.5(3)
C10 C7 C9 107.9(2)
C8 C7 C9 109.6(2)
C10 C7 C2 111.4(2)
C8 C7 C2 110.2(2)
C9 C7 C2 110.1(2)
C4 C11 C14 112.3(2)
C4 C11 C12 108.6(2)
C14 C11 C12 108.7(2)
C4 C11 C13 109.9(2)
C14 C11 C13 108.2(2)
C12 C11 C13 109.2(2)
C20 C15 C16 120.2(2)
C20 C15 N1 120.7(2)
C16 C15 N1 119.1(2)
C17 C16 C15 118.8(2)
C17 C16 C21 120.1(2)
C15 C16 C21 121.1(2)
C18 C17 C16 121.5(2)
C17 C18 C19 119.3(2)
C18 C19 C20 121.9(3)
C19 C20 C15 118.3(2)
C19 C20 C24 118.2(2)
C15 C20 C24 123.5(2)
C16 C21 C23 113.1(2)
C16 C21 C22 111.0(2)
C23 C21 C22 110.6(2)
C20 C24 C25 111.4(2)
C20 C24 C26 110.6(3)
C25 C24 C26 110.7(3)
N2 C29 C30 111.3(2)
N3 C30 C29 111.8(2)
C3S O1S C1S 117.4(5)
O1S C1S C2S 109.6(5)
O1S C3S C4S 112.7(5)

loop_
_geom_bond_atom_site_label_1
_geom_bond_atom_site_label_2
_geom_bond_distance
In1 O1 2.1459(17)
In1 N1 2.271(2)
In1 N2 2.378(2)
In1 N3 2.487(2)
In1 I1 2.7614(2)
In1 I2 2.8669(2)
O1 C1 1.298(3)
N1 C6 1.339(3)
N1 C15 1.452(3)
N2 C28 1.475(3)
N2 C27 1.486(3)
N2 C29 1.488(4)
N3 C30 1.477(4)
N3 C31 1.484(4)
N3 C32 1.487(3)
C1 C2 1.433(4)
C1 C6 1.467(3)
C2 C3 1.371(4)
C2 C7 1.539(4)
C3 C4 1.429(4)
C4 C5 1.369(4)
C4 C11 1.527(4)
C5 C6 1.430(3)
C7 C10 1.528(4)
C7 C8 1.532(4)
C7 C9 1.538(4)
C11 C14 1.532(4)
C11 C12 1.532(4)
C11 C13 1.548(4)
C15 C20 1.408(4)
C15 C16 1.414(4)
C16 C17 1.388(4)
C16 C21 1.514(4)
C17 C18 1.379(4)
C18 C19 1.381(4)
C19 C20 1.391(4)
C20 C24 1.524(4)
C21 C23 1.527(4)
C21 C22 1.541(4)
C24 C25 1.528(4)
C24 C26 1.534(4)
C29 C30 1.504(4)
O1S C3S 1.351(7)
O1S C1S 1.443(7)
C1S C2S 1.451(8)
C3S C4S 1.459(9)
